data_4070876
loop_
_publ_author_name
'To, Tung T.'
'Duke III, Charles B.'
'Junker, Christopher S.'
'O&#x2019;brien, Casey M.'
'Ross Ii, Charles R.'
'Barnes, Craig E.'
'Webster, Charles Edwin'
'Burkey, Theodore J.'

_publ_section_title
;
 Linkage Isomerization as a Mechanism for Photochromic Materials:
 Cyclopentadienylmanganese Tricarbonyl Derivatives with Chelatable
 Functional Groups
;
_journal_issue 2
_journal_name_full Organometallics
_journal_page_first 289
_journal_paper_doi 10.1021/om701101h
_journal_volume 27
_journal_year 2008
_chemical_formula_moiety 'C14 H10 Mn N O3'
_chemical_formula_sum 'C14 H10 Mn N O3'
_chemical_formula_weight 295.17
_chemical_name_systematic
; 
 ? 
;
_space_group_IT_number 14
_symmetry_cell_setting monoclinic
_symmetry_space_group_name_Hall '-P 2ybc'
_symmetry_space_group_name_H-M 'P 1 21/c 1'
_atom_sites_solution_hydrogens geom
_atom_sites_solution_primary direct
_atom_sites_solution_secondary difmap
_audit_creation_method SHELXL-97
_cell_angle_alpha 90.00
_cell_angle_beta 112.656(2)
_cell_angle_gamma 90.00
_cell_formula_units_Z 4
_cell_length_a 14.5944(6)
_cell_length_b 5.7378(2)
_cell_length_c 15.4263(7)
_cell_measurement_reflns_used 6778
_cell_measurement_temperature 100(2)
_cell_measurement_theta_max 68.826
_cell_measurement_theta_min 3.104
_cell_volume 1192.11(9)
_computing_cell_refinement 'SAINT (Bruker AXS, 1998)'
_computing_data_collection 'Proteum2 (Bruker AXS, 2005)'
_computing_data_reduction 'SAINT (Bruker AXS, 1998)'
_computing_molecular_graphics 'ORTEP3 for Windows (Farrugia, 1997)'
_computing_structure_refinement 'SHELXL-97 (Sheldrick, 1997)'
_computing_structure_solution 'SHELXS-97 (Sheldrick, 1990)'
_diffrn_ambient_temperature 100(2)
_diffrn_detector_area_resol_mean 5.6
_diffrn_measured_fraction_theta_full 0.986
_diffrn_measured_fraction_theta_max 0.986
_diffrn_measurement_device_type 'Bruker Proteum'
_diffrn_measurement_method 'area detector'
_diffrn_radiation_monochromator 'Osmic mirrors'
_diffrn_radiation_source 'Fine-focus rotating anode'
_diffrn_radiation_type CuK\a
_diffrn_radiation_wavelength 1.54178
_diffrn_reflns_av_R_equivalents 0.0351
_diffrn_reflns_av_sigmaI/netI 0.0124
_diffrn_reflns_limit_h_max 17
_diffrn_reflns_limit_h_min -17
_diffrn_reflns_limit_k_max 6
_diffrn_reflns_limit_k_min -6
_diffrn_reflns_limit_l_max 17
_diffrn_reflns_limit_l_min -16
_diffrn_reflns_number 29066
_diffrn_reflns_theta_full 68.79
_diffrn_reflns_theta_max 68.79
_diffrn_reflns_theta_min 3.28
_exptl_absorpt_coefficient_mu 9.043
_exptl_absorpt_correction_T_max 0.5315
_exptl_absorpt_correction_T_min 0.3977
_exptl_absorpt_correction_type multi-scan
_exptl_absorpt_process_details 'SADABS (Bruker AXS, 2000)'
_exptl_crystal_colour 'dark red'
_exptl_crystal_density_diffrn 1.645
_exptl_crystal_density_method 'not measured'
_exptl_crystal_description blocky
_exptl_crystal_F_000 600
_exptl_crystal_size_max 0.125
_exptl_crystal_size_mid 0.125
_exptl_crystal_size_min 0.080
_refine_diff_density_max 0.497
_refine_diff_density_min -0.295
_refine_diff_density_rms 0.056
_refine_ls_extinction_method none
_refine_ls_goodness_of_fit_ref 1.052
_refine_ls_hydrogen_treatment riding
_refine_ls_matrix_type full
_refine_ls_number_parameters 172
_refine_ls_number_reflns 2165
_refine_ls_number_restraints 0
_refine_ls_restrained_S_all 1.052
_refine_ls_R_factor_all 0.0262
_refine_ls_R_factor_gt 0.0257
_refine_ls_shift/su_max 0.039
_refine_ls_shift/su_mean 0.003
_refine_ls_structure_factor_coef Fsqd
_refine_ls_weighting_details 'calc w=1/[\s^2^(Fo^2^)+(0.0511P)^2^+0.4924P] where P=(Fo^2^+2Fc^2^)/3'
_refine_ls_weighting_scheme calc
_refine_ls_wR_factor_gt 0.0718
_refine_ls_wR_factor_ref 0.0722
_reflns_number_gt 2117
_reflns_number_total 2165
_reflns_threshold_expression >2sigma(I)
_cod_data_source_file om701101h-file004.cif
_cod_data_source_block mnno_c
_cod_original_cell_volume 1192.11(8)
_cod_original_sg_symbol_H-M P2(1)/c
_cod_database_code 4070876

loop_
_symmetry_equiv_pos_as_xyz
'x, y, z'
'-x, y+1/2, -z+1/2'
'-x, -y, -z'
'x, -y-1/2, z-1/2'

loop_
_atom_site_label
_atom_site_type_symbol
_atom_site_fract_x
_atom_site_fract_y
_atom_site_fract_z
_atom_site_U_iso_or_equiv
_atom_site_adp_type
_atom_site_occupancy
_atom_site_symmetry_multiplicity
_atom_site_calc_flag
_atom_site_refinement_flags
Mn1 Mn 0.233645(16) 0.14841(4) 0.413009(16) 0.01238(11) Uani 1 1 d .
C13 C 0.34041(12) -0.0176(3) 0.42219(11) 0.0170(3) Uani 1 1 d .
02 O 0.40572(9) -0.1307(2) 0.42151(9) 0.0248(3) Uani 1 1 d .
C14 C 0.26174(12) 0.3531(3) 0.34029(12) 0.0156(3) Uani 1 1 d .
03 O 0.27733(9) 0.4717(2) 0.28638(8) 0.0230(3) Uani 1 1 d .
C1 C 0.12262(11) 0.0321(3) 0.46220(11) 0.0170(3) Uani 1 1 d .
C2 C 0.08109(11) 0.2060(3) 0.39171(11) 0.0166(3) Uani 1 1 d .
H2 H 0.0542 0.3516 0.3996 0.020 Uiso 1 1 calc R
C3 C 0.08739(11) 0.1211(3) 0.30755(12) 0.0172(3) Uani 1 1 d .
H3 H 0.0655 0.2010 0.2491 0.021 Uiso 1 1 calc R
C4 C 0.13161(12) -0.1016(3) 0.32534(12) 0.0184(3) Uani 1 1 d .
H4 H 0.1446 -0.1976 0.2812 0.022 Uiso 1 1 calc R
C5 C 0.15338(12) -0.1574(3) 0.42129(13) 0.0185(4) Uani 1 1 d .
H5 H 0.1833 -0.2973 0.4523 0.022 Uiso 1 1 calc R
C6 C 0.13737(12) 0.0572(3) 0.56343(12) 0.0208(4) Uani 1 1 d .
H6A H 0.1908 -0.0489 0.6026 0.025 Uiso 1 1 calc R
H6B H 0.0755 0.0151 0.5718 0.025 Uiso 1 1 calc R
C7 C 0.16491(12) 0.3053(3) 0.59342(11) 0.0186(3) Uani 1 1 d .
01 O 0.11121(9) 0.4356(2) 0.61386(9) 0.0265(3) Uani 1 1 d .
C8 C 0.26537(11) 0.3930(3) 0.60080(12) 0.0162(3) Uani 1 1 d .
C9 C 0.31409(12) 0.5393(3) 0.67630(12) 0.0203(3) Uani 1 1 d .
H9 H 0.2832 0.5813 0.7182 0.024 Uiso 1 1 calc R
C10 C 0.40731(14) 0.6236(3) 0.69050(13) 0.0231(4) Uani 1 1 d .
H10 H 0.4419 0.7234 0.7419 0.028 Uiso 1 1 calc R
C11 C 0.44875(12) 0.5575(3) 0.62714(12) 0.0222(4) Uani 1 1 d .
H11 H 0.5129 0.6115 0.6346 0.027 Uiso 1 1 calc R
C12 C 0.39630(12) 0.4130(3) 0.55319(12) 0.0182(3) Uani 1 1 d .
H12 H 0.4264 0.3701 0.5108 0.022 Uiso 1 1 calc R
N1 N 0.30429(10) 0.3282(2) 0.53709(9) 0.0143(3) Uani 1 1 d .

loop_
_atom_site_aniso_label
_atom_site_aniso_U_11
_atom_site_aniso_U_22
_atom_site_aniso_U_33
_atom_site_aniso_U_23
_atom_site_aniso_U_13
_atom_site_aniso_U_12
Mn1 0.01122(16) 0.01292(17) 0.01301(17) 0.00016(8) 0.00469(11) 0.00048(8)
C13 0.0174(8) 0.0177(8) 0.0147(8) -0.0007(6) 0.0047(6) -0.0022(6)
02 0.0182(6) 0.0254(7) 0.0298(7) -0.0040(5) 0.0082(5) 0.0055(5)
C14 0.0147(8) 0.0156(9) 0.0156(8) -0.0033(6) 0.0047(6) 0.0004(5)
03 0.0276(6) 0.0227(6) 0.0196(6) 0.0027(5) 0.0100(5) -0.0035(5)
C1 0.0123(7) 0.0193(8) 0.0199(8) 0.0006(6) 0.0068(6) -0.0042(6)
C2 0.0122(7) 0.0190(7) 0.0188(8) 0.0001(6) 0.0062(6) 0.0000(6)
C3 0.0113(7) 0.0229(8) 0.0155(8) -0.0006(6) 0.0031(6) -0.0017(6)
C4 0.0151(7) 0.0191(8) 0.0205(8) -0.0057(7) 0.0062(6) -0.0041(6)
C5 0.0146(8) 0.0155(8) 0.0242(9) 0.0018(6) 0.0059(7) -0.0025(6)
C6 0.0186(8) 0.0263(9) 0.0185(8) 0.0026(7) 0.0082(7) -0.0042(7)
C7 0.0177(8) 0.0282(9) 0.0102(7) 0.0024(6) 0.0056(6) 0.0021(7)
01 0.0219(6) 0.0379(8) 0.0224(6) -0.0025(5) 0.0114(5) 0.0055(6)
C8 0.0174(8) 0.0158(7) 0.0160(8) 0.0034(6) 0.0073(7) 0.0038(6)
C9 0.0244(8) 0.0199(8) 0.0169(8) -0.0005(6) 0.0082(7) 0.0033(7)
C10 0.0272(9) 0.0210(8) 0.0177(9) -0.0032(7) 0.0049(7) -0.0029(7)
C11 0.0185(8) 0.0247(9) 0.0213(8) 0.0008(7) 0.0054(7) -0.0037(7)
C12 0.0166(8) 0.0205(8) 0.0180(8) 0.0021(7) 0.0072(6) 0.0009(7)
N1 0.0146(7) 0.0145(7) 0.0134(7) 0.0018(5) 0.0049(5) 0.0025(5)

loop_
_atom_type_symbol
_atom_type_description
_atom_type_scat_dispersion_real
_atom_type_scat_dispersion_imag
_atom_type_scat_source
C C 0.0181 0.0091 'International Tables Vol C Tables 4.2.6.8 and 6.1.1.4'
H H 0.0000 0.0000 'International Tables Vol C Tables 4.2.6.8 and 6.1.1.4'
N N 0.0311 0.0180 'International Tables Vol C Tables 4.2.6.8 and 6.1.1.4'
O O 0.0492 0.0322 'International Tables Vol C Tables 4.2.6.8 and 6.1.1.4'
Mn Mn -0.5299 2.8052 'International Tables Vol C Tables 4.2.6.8 and 6.1.1.4'

loop_
_geom_angle_atom_site_label_1
_geom_angle_atom_site_label_2
_geom_angle_atom_site_label_3
_geom_angle
C14 Mn1 C13 89.77(7)
C14 Mn1 N1 95.78(6)
C13 Mn1 N1 94.82(6)
C14 Mn1 C3 88.48(7)
C13 Mn1 C3 127.43(7)
N1 Mn1 C3 137.61(6)
C14 Mn1 C4 108.57(7)
C13 Mn1 C4 93.80(7)
N1 Mn1 C4 154.16(6)
C3 Mn1 C4 38.59(7)
C14 Mn1 C5 147.53(7)
C13 Mn1 C5 92.23(7)
N1 Mn1 C5 116.30(6)
C3 Mn1 C5 64.89(6)
C4 Mn1 C5 38.96(7)
C14 Mn1 C1 144.95(7)
C13 Mn1 C1 124.18(7)
N1 Mn1 C1 90.17(6)
C3 Mn1 C1 64.94(6)
C4 Mn1 C1 64.97(6)
C5 Mn1 C1 38.56(7)
C14 Mn1 C2 106.22(7)
C13 Mn1 C2 156.42(7)
N1 Mn1 C2 100.53(6)
C3 Mn1 C2 38.81(6)
C4 Mn1 C2 64.99(6)
C5 Mn1 C2 64.94(6)
C1 Mn1 C2 38.87(6)
02 C13 Mn1 174.99(14)
03 C14 Mn1 173.79(14)
C5 C1 C2 108.19(14)
C5 C1 C6 126.56(15)
C2 C1 C6 125.10(15)
C5 C1 Mn1 70.62(9)
C2 C1 Mn1 70.71(8)
C6 C1 Mn1 120.94(10)
C3 C2 C1 107.33(14)
C3 C2 Mn1 70.07(9)
C1 C2 Mn1 70.42(8)
C3 C2 H2 126.3
C1 C2 H2 126.3
Mn1 C2 H2 124.8
C4 C3 C2 108.58(15)
C4 C3 Mn1 70.72(9)
C2 C3 Mn1 71.12(9)
C4 C3 H3 125.7
C2 C3 H3 125.7
Mn1 C3 H3 124.1
C3 C4 C5 107.92(15)
C3 C4 Mn1 70.69(9)
C5 C4 Mn1 70.78(9)
C3 C4 H4 126.0
C5 C4 H4 126.0
Mn1 C4 H4 124.1
C1 C5 C4 107.98(14)
C1 C5 Mn1 70.82(9)
C4 C5 Mn1 70.26(9)
C1 C5 H5 126.0
C4 C5 H5 126.0
Mn1 C5 H5 124.5
C1 C6 C7 109.00(14)
C1 C6 H6A 109.9
C7 C6 H6A 109.9
C1 C6 H6B 109.9
C7 C6 H6B 109.9
H6A C6 H6B 108.3
01 C7 C6 122.85(16)
01 C7 C8 118.79(16)
C6 C7 C8 118.33(14)
N1 C8 C9 123.28(15)
N1 C8 C7 121.10(15)
C9 C8 C7 115.62(15)
C10 C9 C8 120.01(16)
C10 C9 H9 120.0
C8 C9 H9 120.0
C9 C10 C11 117.63(16)
C9 C10 H10 121.2
C11 C10 H10 121.2
C12 C11 C10 119.60(16)
C12 C11 H11 120.2
C10 C11 H11 120.2
N1 C12 C11 124.14(15)
N1 C12 H12 117.9
C11 C12 H12 117.9
C12 N1 C8 115.33(14)
C12 N1 Mn1 116.97(11)
C8 N1 Mn1 127.33(11)

loop_
_geom_bond_atom_site_label_1
_geom_bond_atom_site_label_2
_geom_bond_distance
Mn1 C14 1.7777(17)
Mn1 C13 1.7846(16)
Mn1 N1 2.0666(14)
Mn1 C3 2.1335(16)
Mn1 C4 2.1339(16)
Mn1 C5 2.1409(16)
Mn1 C1 2.1434(15)
Mn1 C2 2.1474(15)
C13 02 1.157(2)
C14 03 1.163(2)
C1 C5 1.414(2)
C1 C2 1.428(2)
C1 C6 1.499(2)
C2 C3 1.423(2)
C2 H2 0.9500
C3 C4 1.410(2)
C3 H3 0.9500
C4 C5 1.426(3)
C4 H4 0.9500
C5 H5 0.9500
C6 C7 1.503(3)
C6 H6A 0.9900
C6 H6B 0.9900
C7 01 1.210(2)
C7 C8 1.512(2)
C8 N1 1.363(2)
C8 C9 1.389(2)
C9 C10 1.380(3)
C9 H9 0.9500
C10 C11 1.386(3)
C10 H10 0.9500
C11 C12 1.379(2)
C11 H11 0.9500
C12 N1 1.358(2)
C12 H12 0.9500

loop_
_geom_torsion_atom_site_label_1
_geom_torsion_atom_site_label_2
_geom_torsion_atom_site_label_3
_geom_torsion_atom_site_label_4
_geom_torsion
C14 Mn1 C1 C5 124.65(13)
C13 Mn1 C1 C5 -39.06(13)
N1 Mn1 C1 C5 -135.01(10)
C3 Mn1 C1 C5 80.51(11)
C4 Mn1 C1 C5 37.72(10)
C2 Mn1 C1 C5 118.28(14)
C14 Mn1 C1 C2 6.38(16)
C13 Mn1 C1 C2 -157.34(10)
N1 Mn1 C1 C2 106.71(10)
C3 Mn1 C1 C2 -37.77(9)
C4 Mn1 C1 C2 -80.56(10)
C5 Mn1 C1 C2 -118.28(14)
C14 Mn1 C1 C6 -113.65(15)
C13 Mn1 C1 C6 82.63(15)
N1 Mn1 C1 C6 -13.32(13)
C3 Mn1 C1 C6 -157.80(15)
C4 Mn1 C1 C6 159.41(15)
C5 Mn1 C1 C6 121.69(17)
C2 Mn1 C1 C6 -120.03(17)
C5 C1 C2 C3 -0.33(17)
C6 C1 C2 C3 175.49(14)
Mn1 C1 C2 C3 60.65(11)
C5 C1 C2 Mn1 -60.99(11)
C6 C1 C2 Mn1 114.83(15)
C14 Mn1 C2 C3 66.08(11)
C13 Mn1 C2 C3 -64.9(2)
N1 Mn1 C2 C3 165.32(9)
C4 Mn1 C2 C3 -37.24(10)
C5 Mn1 C2 C3 -80.43(11)
C1 Mn1 C2 C3 -117.73(14)
C14 Mn1 C2 C1 -176.19(10)
C13 Mn1 C2 C1 52.8(2)
N1 Mn1 C2 C1 -76.95(10)
C3 Mn1 C2 C1 117.73(14)
C4 Mn1 C2 C1 80.49(10)
C5 Mn1 C2 C1 37.30(10)
C1 C2 C3 C4 0.23(17)
Mn1 C2 C3 C4 61.11(11)
C1 C2 C3 Mn1 -60.88(10)
C14 Mn1 C3 C4 122.95(11)
C13 Mn1 C3 C4 34.40(13)
N1 Mn1 C3 C4 -140.13(10)
C5 Mn1 C3 C4 -37.87(10)
C1 Mn1 C3 C4 -80.63(10)
C2 Mn1 C3 C4 -118.45(14)
C14 Mn1 C3 C2 -118.60(11)
C13 Mn1 C3 C2 152.85(10)
N1 Mn1 C3 C2 -21.68(14)
C4 Mn1 C3 C2 118.45(14)
C5 Mn1 C3 C2 80.58(11)
C1 Mn1 C3 C2 37.82(10)
C2 C3 C4 C5 -0.04(18)
Mn1 C3 C4 C5 61.32(11)
C2 C3 C4 Mn1 -61.36(11)
C14 Mn1 C4 C3 -62.24(11)
C13 Mn1 C4 C3 -153.28(10)
N1 Mn1 C4 C3 97.42(15)
C5 Mn1 C4 C3 117.87(14)
C1 Mn1 C4 C3 80.54(10)
C2 Mn1 C4 C3 37.45(10)
C14 Mn1 C4 C5 179.89(10)
C13 Mn1 C4 C5 88.85(10)
N1 Mn1 C4 C5 -20.45(18)
C3 Mn1 C4 C5 -117.87(14)
C1 Mn1 C4 C5 -37.33(10)
C2 Mn1 C4 C5 -80.42(10)
C2 C1 C5 C4 0.31(17)
C6 C1 C5 C4 -175.43(14)
Mn1 C1 C5 C4 -60.73(11)
C2 C1 C5 Mn1 61.05(10)
C6 C1 C5 Mn1 -114.70(15)
C3 C4 C5 C1 -0.17(18)
Mn1 C4 C5 C1 61.09(11)
C3 C4 C5 Mn1 -61.26(11)
C14 Mn1 C5 C1 -118.36(14)
C13 Mn1 C5 C1 148.55(10)
N1 Mn1 C5 C1 52.06(11)
C3 Mn1 C5 C1 -80.64(10)
C4 Mn1 C5 C1 -118.16(14)
C2 Mn1 C5 C1 -37.60(9)
C14 Mn1 C5 C4 -0.19(17)
C13 Mn1 C5 C4 -93.28(10)
N1 Mn1 C5 C4 170.22(9)
C3 Mn1 C5 C4 37.52(10)
C1 Mn1 C5 C4 118.16(14)
C2 Mn1 C5 C4 80.57(10)
C5 C1 C6 C7 139.61(16)
C2 C1 C6 C7 -35.4(2)
Mn1 C1 C6 C7 51.73(17)
C1 C6 C7 01 112.72(17)
C1 C6 C7 C8 -69.01(18)
01 C7 C8 N1 -143.06(16)
C6 C7 C8 N1 38.6(2)
01 C7 C8 C9 37.5(2)
C6 C7 C8 C9 -140.83(16)
N1 C8 C9 C10 -1.1(3)
C7 C8 C9 C10 178.34(15)
C8 C9 C10 C11 0.2(3)
C9 C10 C11 C12 0.2(3)
C10 C11 C12 N1 0.1(3)
C11 C12 N1 C8 -0.9(2)
C11 C12 N1 Mn1 172.68(13)
C9 C8 N1 C12 1.3(2)
C7 C8 N1 C12 -178.05(14)
C9 C8 N1 Mn1 -171.42(12)
C7 C8 N1 Mn1 9.2(2)
C14 Mn1 N1 C12 -45.71(12)
C13 Mn1 N1 C12 44.55(13)
C3 Mn1 N1 C12 -139.81(12)
C4 Mn1 N1 C12 153.63(14)
C5 Mn1 N1 C12 139.44(12)
C1 Mn1 N1 C12 168.88(12)
C2 Mn1 N1 C12 -153.43(12)
C14 Mn1 N1 C8 126.94(14)
C13 Mn1 N1 C8 -142.80(14)
C3 Mn1 N1 C8 32.85(17)
C4 Mn1 N1 C8 -33.7(2)
C5 Mn1 N1 C8 -47.90(15)
C1 Mn1 N1 C8 -18.46(14)
C2 Mn1 N1 C8 19.23(14)
